data_7119788
loop_
_publ_author_name
'Cheng, Xing'
'Zhu, Lei'
'Lin, Meijun'
'Chen, Jianxin'
'Huang, Xueliang'

_publ_section_title
;
 Rapid access to cyclopentadiene derivatives through gold-catalyzed
 cycloisomerization of ynamides with cyclopropenes by preferential
 activation of alkenes over alkynes.
;
_journal_issue 26
_journal_name_full 'Chemical communications (Cambridge, England)'
_journal_page_first 3745
_journal_page_last 3748
_journal_paper_doi 10.1039/c7cc01368j
_journal_volume 53
_journal_year 2017
_chemical_absolute_configuration unk
_chemical_formula_sum 'C21 H19 N O2'
_chemical_formula_weight 317.37
_chemical_name_systematic
; 
 ? 
;
_space_group_IT_number 4
_symmetry_cell_setting monoclinic
_symmetry_space_group_name_Hall 'P 2yb'
_symmetry_space_group_name_H-M 'P 1 21 1'
_atom_sites_solution_hydrogens geom
_atom_sites_solution_primary direct
_atom_sites_solution_secondary difmap
_audit_creation_method SHELXL-97
_audit_update_record
;
2016-12-30 deposited with the CCDC.
2017-03-10 downloaded from the CCDC.
;
_cell_angle_alpha 90.00
_cell_angle_beta 96.73(3)
_cell_angle_gamma 90.00
_cell_formula_units_Z 2
_cell_length_a 8.0521(16)
_cell_length_b 10.418(2)
_cell_length_c 10.027(2)
_cell_measurement_reflns_used 2155
_cell_measurement_temperature 293(2)
_cell_measurement_theta_max 27.4817
_cell_measurement_theta_min 2.8318
_cell_volume 835.3(3)
_computing_structure_refinement 'SHELXL-97 (Sheldrick, 1997)'
_computing_structure_solution 'SHELXS-97 (Sheldrick, 1990)'
_diffrn_ambient_temperature 293(2)
_diffrn_measured_fraction_theta_full 0.995
_diffrn_measured_fraction_theta_max 0.995
_diffrn_measurement_device_type 'Bruker P4'
_diffrn_measurement_method '\w scans'
_diffrn_radiation_monochromator graphite
_diffrn_radiation_source 'fine-focus sealed tube'
_diffrn_radiation_type MoK\a
_diffrn_radiation_wavelength 0.71073
_diffrn_reflns_av_R_equivalents 0.0358
_diffrn_reflns_av_sigmaI/netI 0.0582
_diffrn_reflns_limit_h_max 10
_diffrn_reflns_limit_h_min -10
_diffrn_reflns_limit_k_max 13
_diffrn_reflns_limit_k_min -13
_diffrn_reflns_limit_l_max 13
_diffrn_reflns_limit_l_min -12
_diffrn_reflns_number 6411
_diffrn_reflns_theta_full 27.48
_diffrn_reflns_theta_max 27.48
_diffrn_reflns_theta_min 2.55
_exptl_absorpt_coefficient_mu 0.081
_exptl_absorpt_correction_type none
_exptl_crystal_colour White
_exptl_crystal_density_diffrn 1.262
_exptl_crystal_density_method 'not measured'
_exptl_crystal_description Prism
_exptl_crystal_F_000 336
_exptl_crystal_size_max 1.0
_exptl_crystal_size_mid 0.1
_exptl_crystal_size_min 0.1
_refine_diff_density_max 0.134
_refine_diff_density_min -0.116
_refine_diff_density_rms 0.029
_refine_ls_abs_structure_details 'Flack H D (1983), Acta Cryst. A39, 876-881'
_refine_ls_abs_structure_Flack 1.3(11)
_refine_ls_extinction_coef 0.035(4)
_refine_ls_extinction_expression Fc^*^=kFc[1+0.001xFc^2^\l^3^/sin(2\q)]^-1/4^
_refine_ls_extinction_method SHELXL
_refine_ls_goodness_of_fit_ref 0.992
_refine_ls_hydrogen_treatment mixed
_refine_ls_matrix_type full
_refine_ls_number_parameters 218
_refine_ls_number_reflns 3594
_refine_ls_number_restraints 1
_refine_ls_restrained_S_all 0.991
_refine_ls_R_factor_all 0.0538
_refine_ls_R_factor_gt 0.0396
_refine_ls_shift/su_max 0.000
_refine_ls_shift/su_mean 0.000
_refine_ls_structure_factor_coef Fsqd
_refine_ls_weighting_details 'calc w=1/[\s^2^(Fo^2^)+(0.0403P)^2^+0.0000P] where P=(Fo^2^+2Fc^2^)/3'
_refine_ls_weighting_scheme calc
_refine_ls_wR_factor_gt 0.0787
_refine_ls_wR_factor_ref 0.0844
_reflns_number_gt 2677
_reflns_number_total 3594
_reflns_threshold_expression >2sigma(I)
_cod_data_source_file c7cc01368j2.cif
_cod_data_source_block d
_cod_depositor_comments
;
The following automatic conversions were performed:

'_chemical_absolute_configuration' value ' unk ' changed to 'unk'
according to
/home/data/users/saulius/crontab/automatic-downloads/rss-feeds/RSC/lib/dictionaries/cif_core.dic
dictionary named 'cif_core.dic' version 2.4.2 from 2011-04-26.

'_symmetry_cell_setting' value 'Monoclinic' changed to 'monoclinic'
according to
/home/data/users/saulius/crontab/automatic-downloads/rss-feeds/RSC/lib/dictionaries/cif_core.dic
dictionary named 'cif_core.dic' version 2.4.2 from 2011-04-26.

Automatic conversion script
Id: cif_fix_values 4973 2017-02-22 13:04:09Z antanas 

 Adding full bibliography for 7119788.cif.
;
_cod_original_cell_volume 835.4(3)
_cod_original_sg_symbol_H-M 'P2(1)   '
_cod_database_code 7119788

loop_
_symmetry_equiv_pos_as_xyz
'x, y, z'
'-x, y+1/2, -z'

loop_
_atom_site_label
_atom_site_type_symbol
_atom_site_fract_x
_atom_site_fract_y
_atom_site_fract_z
_atom_site_U_iso_or_equiv
_atom_site_adp_type
_atom_site_occupancy
_atom_site_symmetry_multiplicity
_atom_site_calc_flag
_atom_site_refinement_flags
O1 O 0.39153(15) 0.65880(13) 0.00977(14) 0.0635(4) Uani 1 1 d .
N1 N 0.54586(14) 0.79875(12) 0.15424(12) 0.0384(3) Uani 1 1 d .
C1 C 0.40941(19) 0.75736(18) 0.07230(17) 0.0438(4) Uani 1 1 d .
O2 O 0.28684(13) 0.84690(13) 0.06830(13) 0.0561(4) Uani 1 1 d .
C2 C 0.3501(2) 0.9600(2) 0.1398(2) 0.0586(5) Uani 1 1 d .
H2A H 0.2728 0.9887 0.2009 0.070 Uiso 1 1 calc R
H2B H 0.3660 1.0289 0.0776 0.070 Uiso 1 1 calc R
C3 C 0.5141(2) 0.92147(19) 0.2162(2) 0.0564(5) Uani 1 1 d .
H3A H 0.6011 0.9833 0.2042 0.068 Uiso 1 1 calc R
H3B H 0.5049 0.9118 0.3112 0.068 Uiso 1 1 calc R
C4 C 0.69440(18) 0.72582(15) 0.17735(15) 0.0357(4) Uani 1 1 d .
C5 C 0.85923(19) 0.77403(16) 0.13390(15) 0.0390(4) Uani 1 1 d .
C6 C 0.8345(2) 0.8179(2) -0.01298(16) 0.0573(5) Uani 1 1 d .
H6A H 0.9389 0.8483 -0.0383 0.086 Uiso 1 1 calc R
H6B H 0.7535 0.8858 -0.0233 0.086 Uiso 1 1 calc R
H6C H 0.7957 0.7470 -0.0694 0.086 Uiso 1 1 calc R
C7 C 0.9615(2) 0.65388(18) 0.15147(18) 0.0475(4) Uani 1 1 d .
H7A H 1.0713 0.6468 0.1320 0.057 Uiso 1 1 calc R
C8 C 0.8752(2) 0.55873(17) 0.19849(17) 0.0469(4) Uani 1 1 d .
H8A H 0.9159 0.4762 0.2163 0.056 Uiso 1 1 calc R
C9 C 0.70637(19) 0.60219(16) 0.21836(15) 0.0387(4) Uani 1 1 d .
C10 C 0.58016(19) 0.52272(17) 0.27489(15) 0.0426(4) Uani 1 1 d .
C11 C 0.5775(2) 0.38995(19) 0.25916(18) 0.0572(5) Uani 1 1 d .
H11A H 0.6529 0.3508 0.2086 0.069 Uiso 1 1 calc R
C12 C 0.4634(3) 0.3157(2) 0.3181(2) 0.0792(8) Uani 1 1 d .
H12A H 0.4632 0.2270 0.3074 0.095 Uiso 1 1 calc R
C13 C 0.3503(3) 0.3726(3) 0.3926(3) 0.0878(8) Uani 1 1 d .
H13A H 0.2732 0.3227 0.4316 0.105 Uiso 1 1 calc R
C14 C 0.3519(3) 0.5013(3) 0.4087(2) 0.0777(7) Uani 1 1 d .
H14A H 0.2757 0.5396 0.4592 0.093 Uiso 1 1 calc R
C15 C 0.4646(2) 0.5765(2) 0.35133(18) 0.0580(5) Uani 1 1 d .
H15A H 0.4635 0.6649 0.3639 0.070 Uiso 1 1 calc R
C16 C 0.93562(17) 0.87990(15) 0.22905(15) 0.0381(4) Uani 1 1 d .
C17 C 0.9209(2) 1.00933(18) 0.20005(19) 0.0505(5) Uani 1 1 d .
H17A H 0.8653 1.0358 0.1181 0.061 Uiso 1 1 calc R
C18 C 0.9892(2) 1.1010(2) 0.2932(2) 0.0642(6) Uani 1 1 d .
H18A H 0.9765 1.1880 0.2735 0.077 Uiso 1 1 calc R
C19 C 1.0745(3) 1.0632(2) 0.4131(2) 0.0691(6) Uani 1 1 d .
H19A H 1.1206 1.1243 0.4742 0.083 Uiso 1 1 calc R
C20 C 1.0913(3) 0.9368(2) 0.4420(2) 0.0714(6) Uani 1 1 d .
H20A H 1.1500 0.9111 0.5230 0.086 Uiso 1 1 calc R
C21 C 1.0219(2) 0.8457(2) 0.35237(18) 0.0547(5) Uani 1 1 d .
H21A H 1.0332 0.7593 0.3749 0.066 Uiso 1 1 calc R

loop_
_atom_site_aniso_label
_atom_site_aniso_U_11
_atom_site_aniso_U_22
_atom_site_aniso_U_33
_atom_site_aniso_U_23
_atom_site_aniso_U_13
_atom_site_aniso_U_12
O1 0.0508(7) 0.0630(9) 0.0718(9) -0.0204(8) -0.0137(6) -0.0038(7)
N1 0.0308(6) 0.0375(8) 0.0454(7) 0.0003(6) -0.0016(5) -0.0004(6)
C1 0.0326(8) 0.0508(12) 0.0468(10) 0.0037(9) -0.0010(6) -0.0024(8)
O2 0.0320(6) 0.0615(8) 0.0725(9) -0.0011(7) -0.0031(5) 0.0040(6)
C2 0.0414(9) 0.0511(12) 0.0839(14) -0.0025(11) 0.0099(9) 0.0049(9)
C3 0.0476(10) 0.0471(12) 0.0727(12) -0.0120(9) -0.0001(9) 0.0063(9)
C4 0.0290(8) 0.0388(10) 0.0382(9) -0.0004(7) -0.0012(6) -0.0025(7)
C5 0.0332(7) 0.0441(10) 0.0395(9) 0.0008(7) 0.0032(6) -0.0052(7)
C6 0.0581(11) 0.0739(14) 0.0388(9) 0.0012(9) 0.0017(8) -0.0178(10)
C7 0.0354(8) 0.0537(12) 0.0538(11) -0.0080(9) 0.0066(7) 0.0033(9)
C8 0.0459(9) 0.0400(11) 0.0539(10) -0.0032(8) 0.0018(8) 0.0072(8)
C9 0.0368(8) 0.0399(10) 0.0385(9) 0.0006(7) 0.0001(6) -0.0026(7)
C10 0.0430(9) 0.0424(11) 0.0396(9) 0.0075(8) -0.0066(7) -0.0056(8)
C11 0.0704(13) 0.0482(13) 0.0502(11) 0.0033(9) -0.0052(9) -0.0137(10)
C12 0.1099(19) 0.0543(14) 0.0680(14) 0.0134(12) -0.0126(14) -0.0398(14)
C13 0.0843(17) 0.102(2) 0.0761(16) 0.0279(15) 0.0032(13) -0.0443(16)
C14 0.0657(14) 0.095(2) 0.0752(15) 0.0237(14) 0.0193(11) -0.0122(13)
C15 0.0567(12) 0.0591(14) 0.0599(12) 0.0128(10) 0.0141(9) -0.0033(10)
C16 0.0307(8) 0.0429(11) 0.0408(9) 0.0005(7) 0.0047(6) -0.0070(7)
C17 0.0385(9) 0.0477(12) 0.0652(12) 0.0014(10) 0.0056(8) -0.0005(9)
C18 0.0606(13) 0.0422(11) 0.0933(17) -0.0070(11) 0.0238(11) -0.0076(10)
C19 0.0691(14) 0.0752(17) 0.0639(14) -0.0264(12) 0.0119(11) -0.0198(12)
C20 0.0836(15) 0.0782(18) 0.0490(12) -0.0068(11) -0.0070(9) -0.0205(13)
C21 0.0598(11) 0.0576(12) 0.0444(10) 0.0014(9) -0.0040(8) -0.0122(10)

loop_
_atom_type_symbol
_atom_type_description
_atom_type_scat_dispersion_real
_atom_type_scat_dispersion_imag
_atom_type_scat_source
C C 0.0033 0.0016 'International Tables Vol C Tables 4.2.6.8 and 6.1.1.4'
H H 0.0000 0.0000 'International Tables Vol C Tables 4.2.6.8 and 6.1.1.4'
N N 0.0061 0.0033 'International Tables Vol C Tables 4.2.6.8 and 6.1.1.4'
O O 0.0106 0.0060 'International Tables Vol C Tables 4.2.6.8 and 6.1.1.4'

loop_
_geom_angle_atom_site_label_1
_geom_angle_atom_site_label_2
_geom_angle_atom_site_label_3
_geom_angle
C1 N1 C4 122.41(14)
C1 N1 C3 111.41(13)
C4 N1 C3 126.13(13)
O1 C1 O2 122.00(14)
O1 C1 N1 128.55(16)
O2 C1 N1 109.45(16)
C1 O2 C2 109.55(12)
O2 C2 C3 105.88(15)
O2 C2 H2A 110.6
C3 C2 H2A 110.6
O2 C2 H2B 110.6
C3 C2 H2B 110.6
H2A C2 H2B 108.7
N1 C3 C2 101.84(14)
N1 C3 H3A 111.4
C2 C3 H3A 111.4
N1 C3 H3B 111.4
C2 C3 H3B 111.4
H3A C3 H3B 109.3
C9 C4 N1 126.22(14)
C9 C4 C5 111.48(13)
N1 C4 C5 121.52(14)
C7 C5 C4 100.12(13)
C7 C5 C6 111.71(15)
C4 C5 C6 110.64(12)
C7 C5 C16 110.60(13)
C4 C5 C16 110.85(13)
C6 C5 C16 112.30(14)
C5 C6 H6A 109.5
C5 C6 H6B 109.5
H6A C6 H6B 109.5
C5 C6 H6C 109.5
H6A C6 H6C 109.5
H6B C6 H6C 109.5
C8 C7 C5 111.22(15)
C8 C7 H7A 124.4
C5 C7 H7A 124.4
C7 C8 C9 110.44(15)
C7 C8 H8A 124.8
C9 C8 H8A 124.8
C4 C9 C8 106.65(14)
C4 C9 C10 128.61(15)
C8 C9 C10 124.73(15)
C15 C10 C11 117.40(17)
C15 C10 C9 121.42(16)
C11 C10 C9 121.11(17)
C12 C11 C10 120.6(2)
C12 C11 H11A 119.7
C10 C11 H11A 119.7
C13 C12 C11 120.3(2)
C13 C12 H12A 119.9
C11 C12 H12A 119.9
C14 C13 C12 119.6(2)
C14 C13 H13A 120.2
C12 C13 H13A 120.2
C13 C14 C15 120.9(3)
C13 C14 H14A 119.6
C15 C14 H14A 119.6
C14 C15 C10 121.2(2)
C14 C15 H15A 119.4
C10 C15 H15A 119.4
C17 C16 C21 117.29(16)
C17 C16 C5 123.42(14)
C21 C16 C5 119.27(15)
C16 C17 C18 120.49(18)
C16 C17 H17A 119.8
C18 C17 H17A 119.8
C19 C18 C17 120.4(2)
C19 C18 H18A 119.8
C17 C18 H18A 119.8
C20 C19 C18 119.70(19)
C20 C19 H19A 120.2
C18 C19 H19A 120.2
C19 C20 C21 120.5(2)
C19 C20 H20A 119.7
C21 C20 H20A 119.7
C20 C21 C16 121.62(19)
C20 C21 H21A 119.2
C16 C21 H21A 119.2

loop_
_geom_bond_atom_site_label_1
_geom_bond_atom_site_label_2
_geom_bond_distance
O1 C1 1.203(2)
N1 C1 1.3626(19)
N1 C4 1.4130(19)
N1 C3 1.457(2)
C1 O2 1.355(2)
O2 C2 1.441(2)
C2 C3 1.501(2)
C2 H2A 0.9700
C2 H2B 0.9700
C3 H3A 0.9700
C3 H3B 0.9700
C4 C9 1.352(2)
C4 C5 1.529(2)
C5 C7 1.497(2)
C5 C6 1.533(2)
C5 C16 1.539(2)
C6 H6A 0.9600
C6 H6B 0.9600
C6 H6C 0.9600
C7 C8 1.329(3)
C7 H7A 0.9300
C8 C9 1.468(2)
C8 H8A 0.9300
C9 C10 1.475(2)
C10 C15 1.391(3)
C10 C11 1.392(2)
C11 C12 1.385(3)
C11 H11A 0.9300
C12 C13 1.378(4)
C12 H12A 0.9300
C13 C14 1.350(3)
C13 H13A 0.9300
C14 C15 1.375(3)
C14 H14A 0.9300
C15 H15A 0.9300
C16 C17 1.382(2)
C16 C21 1.392(2)
C17 C18 1.403(3)
C17 H17A 0.9300
C18 C19 1.370(3)
C18 H18A 0.9300
C19 C20 1.352(3)
C19 H19A 0.9300
C20 C21 1.379(3)
C20 H20A 0.9300
C21 H21A 0.9300

loop_
_geom_torsion_atom_site_label_1
_geom_torsion_atom_site_label_2
_geom_torsion_atom_site_label_3
_geom_torsion_atom_site_label_4
_geom_torsion
C4 N1 C1 O1 0.2(3)
C3 N1 C1 O1 -177.41(18)
C4 N1 C1 O2 -179.49(13)
C3 N1 C1 O2 2.91(19)
O1 C1 O2 C2 -173.38(17)
N1 C1 O2 C2 6.32(19)
C1 O2 C2 C3 -12.6(2)
C1 N1 C3 C2 -10.2(2)
C4 N1 C3 C2 172.31(15)
O2 C2 C3 N1 13.24(19)
C1 N1 C4 C9 -52.9(2)
C3 N1 C4 C9 124.36(18)
C1 N1 C4 C5 116.16(17)
C3 N1 C4 C5 -66.6(2)
C9 C4 C5 C7 2.69(16)
N1 C4 C5 C7 -167.82(13)
C9 C4 C5 C6 120.64(16)
N1 C4 C5 C6 -49.86(19)
C9 C4 C5 C16 -114.09(15)
N1 C4 C5 C16 75.41(17)
C4 C5 C7 C8 -1.49(17)
C6 C5 C7 C8 -118.65(16)
C16 C5 C7 C8 115.46(15)
C5 C7 C8 C9 -0.1(2)
N1 C4 C9 C8 167.14(14)
C5 C4 C9 C8 -2.82(16)
N1 C4 C9 C10 -13.9(3)
C5 C4 C9 C10 176.16(14)
C7 C8 C9 C4 1.83(19)
C7 C8 C9 C10 -177.21(15)
C4 C9 C10 C15 -31.3(2)
C8 C9 C10 C15 147.56(17)
C4 C9 C10 C11 151.89(17)
C8 C9 C10 C11 -29.3(2)
C15 C10 C11 C12 -0.1(3)
C9 C10 C11 C12 176.90(16)
C10 C11 C12 C13 0.4(3)
C11 C12 C13 C14 -0.5(3)
C12 C13 C14 C15 0.2(3)
C13 C14 C15 C10 0.1(3)
C11 C10 C15 C14 -0.2(3)
C9 C10 C15 C14 -177.14(17)
C7 C5 C16 C17 150.40(16)
C4 C5 C16 C17 -99.48(17)
C6 C5 C16 C17 24.9(2)
C7 C5 C16 C21 -30.8(2)
C4 C5 C16 C21 79.29(19)
C6 C5 C16 C21 -156.38(16)
C21 C16 C17 C18 -0.8(3)
C5 C16 C17 C18 177.98(15)
C16 C17 C18 C19 1.4(3)
C17 C18 C19 C20 -0.7(3)
C18 C19 C20 C21 -0.6(3)
C19 C20 C21 C16 1.2(3)
C17 C16 C21 C20 -0.4(3)
C5 C16 C21 C20 -179.29(17)
